data_2219457
loop_
_publ_author_name
'Dordevi\'c, Tamara'

_publ_section_title
;
 BaCo~2~(AsO~4~)~2~
;
_journal_coeditor_code WM2189
_journal_issue 9
_journal_name_full 'Acta Crystallographica Section E'
_journal_page_first i58
_journal_page_last i59
_journal_paper_doi 10.1107/S1600536808025865
_journal_volume 64
_journal_year 2008
_chemical_formula_iupac 'Ba Co2 (As O4)2'
_chemical_formula_structural 'Ba Co2 (As O4)2'
_chemical_formula_sum 'As2 Ba Co2 O8'
_chemical_formula_weight 533.04
_chemical_name_common 'Barium Cobalt Arsenate'
_chemical_name_systematic
;
Barium dicobalt(II) bis-arsenate(V)
;
_space_group_IT_number 148
_symmetry_cell_setting hexagonal
_symmetry_space_group_name_Hall '-R 3'
_symmetry_space_group_name_H-M 'R -3 :H'
_atom_sites_solution_primary isomor
_audit_creation_method SHELXL97
_cell_angle_alpha 90.00
_cell_angle_beta 90.00
_cell_angle_gamma 120.00
_cell_formula_units_Z 3
_cell_length_a 5.0070(10)
_cell_length_b 5.0070(10)
_cell_length_c 23.491(5)
_cell_measurement_reflns_used 675
_cell_measurement_temperature 293(2)
_cell_measurement_theta_max 30.034
_cell_measurement_theta_min 1.018
_cell_volume 510.02(18)
_computing_cell_refinement 'SCALEPACK (Otwinowski & Minor, 1997)'
_computing_data_collection 'COLLECT (Nonius, 2002)'
_computing_data_reduction 'DENZO-SMN (Otwinowski <i>et al.</i>, 2003)'
_computing_molecular_graphics 'ATOMS (Dowty, 2000)'
_computing_publication_material 'publCIF (Westrip, 2008)'
_computing_structure_refinement 'SHELXL97 (Sheldrick, 2008) and WinGX (Farrugia, 1999)'
_computing_structure_solution
;
starting parameters from an isostructural compound (Eymond <i>et al.</i>,
1969<i>a</i>)
;
_diffrn_ambient_temperature 293(2)
_diffrn_measured_fraction_theta_full 1.000
_diffrn_measured_fraction_theta_max 1.000
_diffrn_measurement_device_type 'Nonius KappaCCD'
_diffrn_measurement_method '\f and \w'
_diffrn_radiation_monochromator graphite
_diffrn_radiation_source 'fine-focus sealed tube'
_diffrn_radiation_type MoK\a
_diffrn_radiation_wavelength 0.71073
_diffrn_reflns_av_R_equivalents 0.0091
_diffrn_reflns_av_sigmaI/netI 0.0129
_diffrn_reflns_limit_h_max 7
_diffrn_reflns_limit_h_min -7
_diffrn_reflns_limit_k_max 5
_diffrn_reflns_limit_k_min -5
_diffrn_reflns_limit_l_max 33
_diffrn_reflns_limit_l_min -33
_diffrn_reflns_number 681
_diffrn_reflns_theta_full 30.03
_diffrn_reflns_theta_max 30.03
_diffrn_reflns_theta_min 2.60
_diffrn_standards_number 0
_exptl_absorpt_coefficient_mu 20.217
_exptl_absorpt_correction_T_max 0.3623
_exptl_absorpt_correction_T_min 0.2212
_exptl_absorpt_correction_type multi-scan
_exptl_absorpt_process_details '(Otwinowski & Minor, 1997; Otwinowski <i>et al.</i>, 2003)'
_exptl_crystal_colour pink
_exptl_crystal_density_diffrn 5.206
_exptl_crystal_density_method 'not measured'
_exptl_crystal_description 'pseudo-hexagonal plate'
_exptl_crystal_F_000 720
_exptl_crystal_size_max 0.09
_exptl_crystal_size_mid 0.05
_exptl_crystal_size_min 0.05
_refine_diff_density_max 0.964
_refine_diff_density_min -1.094
_refine_ls_extinction_coef 0.0118(5)
_refine_ls_extinction_expression Fc^*^=kFc[1+0.001xFc^2^\l^3^/sin(2\q)]^-1/4^
_refine_ls_extinction_method 'SHELXL97 (Sheldrick, 2008)'
_refine_ls_goodness_of_fit_ref 1.296
_refine_ls_matrix_type full
_refine_ls_number_parameters 22
_refine_ls_number_reflns 341
_refine_ls_number_restraints 0
_refine_ls_restrained_S_all 1.296
_refine_ls_R_factor_all 0.0144
_refine_ls_R_factor_gt 0.0141
_refine_ls_shift/su_max 0.000
_refine_ls_shift/su_mean 0.000
_refine_ls_structure_factor_coef Fsqd
_refine_ls_weighting_details 'w = 1/[\s^2^(Fo^2^)+(0.0133P)^2^+3.104P] where P=(Fo^2^+2Fc^2^)/3'
_refine_ls_weighting_scheme calc
_refine_ls_wR_factor_gt 0.0379
_refine_ls_wR_factor_ref 0.0380
_reflns_number_gt 336
_reflns_number_total 341
_reflns_threshold_expression I>2\s(I)
_cod_data_source_file wm2189.cif
_cod_data_source_block I
_cod_original_sg_symbol_H-M 'R -3'
_cod_original_formula_sum 'As2 Ba1 Co2 O8'
_cod_database_code 2219457
_cod_database_fobs_code 2219457

loop_
_symmetry_equiv_pos_as_xyz
'x, y, z'
'-y, x-y, z'
'-x+y, -x, z'
'x+2/3, y+1/3, z+1/3'
'-y+2/3, x-y+1/3, z+1/3'
'-x+y+2/3, -x+1/3, z+1/3'
'x+1/3, y+2/3, z+2/3'
'-y+1/3, x-y+2/3, z+2/3'
'-x+y+1/3, -x+2/3, z+2/3'
'-x, -y, -z'
'y, -x+y, -z'
'x-y, x, -z'
'-x+2/3, -y+1/3, -z+1/3'
'y+2/3, -x+y+1/3, -z+1/3'
'x-y+2/3, x+1/3, -z+1/3'
'-x+1/3, -y+2/3, -z+2/3'
'y+1/3, -x+y+2/3, -z+2/3'
'x-y+1/3, x+2/3, -z+2/3'

loop_
_atom_site_type_symbol
_atom_site_label
_atom_site_fract_x
_atom_site_fract_y
_atom_site_fract_z
_atom_site_U_iso_or_equiv
_atom_site_adp_type
_atom_site_calc_flag
_atom_site_refinement_flags
_atom_site_occupancy
Ba Ba1 0.0000 0.0000 0.0000 0.01170(15) Uani d S 1
Co Co1 0.0000 0.0000 0.17014(2) 0.00614(16) Uani d S 1
As As1 0.3333 0.6667 0.091941(18) 0.00473(15) Uani d S 1
O O1 0.3333 0.6667 0.02145(13) 0.0118(6) Uani d S 1
O O2 0.0163(4) 0.3375(4) 0.11476(7) 0.0077(3) Uani d . 1

loop_
_atom_site_aniso_label
_atom_site_aniso_U_11
_atom_site_aniso_U_22
_atom_site_aniso_U_33
_atom_site_aniso_U_12
_atom_site_aniso_U_13
_atom_site_aniso_U_23
Ba1 0.01138(17) 0.01138(17) 0.0124(2) 0.00569(8) 0.000 0.000
Co1 0.00474(19) 0.00474(19) 0.0089(3) 0.00237(9) 0.000 0.000
As1 0.00414(16) 0.00414(16) 0.0059(2) 0.00207(8) 0.000 0.000
O1 0.0149(9) 0.0149(9) 0.0055(13) 0.0075(5) 0.000 0.000
O2 0.0055(7) 0.0050(7) 0.0116(8) 0.0019(6) 0.0017(6) 0.0020(6)

loop_
_atom_type_symbol
_atom_type_description
_atom_type_scat_dispersion_real
_atom_type_scat_dispersion_imag
_atom_type_scat_source
O O 0.0106 0.0060 'International Tables Vol C Tables 4.2.6.8 and 6.1.1.4'
Zn Zn 0.2839 1.4301 'International Tables Vol C Tables 4.2.6.8 and 6.1.1.4'
As As 0.0499 2.0058 'International Tables Vol C Tables 4.2.6.8 and 6.1.1.4'
Ba Ba -0.3244 2.2819 'International Tables Vol C Tables 4.2.6.8 and 6.1.1.4'

loop_
_geom_angle_atom_site_label_1
_geom_angle_atom_site_label_2
_geom_angle_atom_site_label_3
_geom_angle_site_symmetry_1
_geom_angle_site_symmetry_3
_geom_angle
O1 Ba1 O1 10_565 1_545 180.00(12)
O1 Ba1 O1 10_565 10 117.11(3)
O1 Ba1 O1 1_545 10 62.89(3)
O1 Ba1 O1 10_565 . 62.89(3)
O1 Ba1 O1 1_545 . 117.11(3)
O1 Ba1 O1 10 . 180.00(12)
O1 Ba1 O1 10_565 10_665 117.11(3)
O1 Ba1 O1 1_545 10_665 62.89(3)
O1 Ba1 O1 10 10_665 117.11(3)
O1 Ba1 O1 . 10_665 62.89(3)
O1 Ba1 O1 10_565 1_445 62.89(3)
O1 Ba1 O1 1_545 1_445 117.11(3)
O1 Ba1 O1 10 1_445 62.89(3)
O1 Ba1 O1 . 1_445 117.11(3)
O1 Ba1 O1 10_665 1_445 180.00(12)
O1 Ba1 O2 10_565 3 127.06(6)
O1 Ba1 O2 1_545 3 52.94(6)
O1 Ba1 O2 10 3 97.15(6)
O1 Ba1 O2 . 3 82.85(6)
O1 Ba1 O2 10_665 3 73.28(6)
O1 Ba1 O2 1_445 3 106.72(6)
O1 Ba1 O2 10_565 . 73.28(6)
O1 Ba1 O2 1_545 . 106.72(6)
O1 Ba1 O2 10 . 127.06(6)
O1 Ba1 O2 . . 52.94(6)
O1 Ba1 O2 10_665 . 97.15(6)
O1 Ba1 O2 1_445 . 82.85(6)
O2 Ba1 O2 3 . 53.78(5)
O1 Ba1 O2 10_565 2 97.15(6)
O1 Ba1 O2 1_545 2 82.85(6)
O1 Ba1 O2 10 2 73.28(6)
O1 Ba1 O2 . 2 106.72(6)
O1 Ba1 O2 10_665 2 127.06(6)
O1 Ba1 O2 1_445 2 52.94(6)
O2 Ba1 O2 3 2 53.78(5)
O2 Ba1 O2 . 2 53.78(5)
O1 Ba1 O2 10_565 10 106.72(6)
O1 Ba1 O2 1_545 10 73.28(6)
O1 Ba1 O2 10 10 52.94(6)
O1 Ba1 O2 . 10 127.06(6)
O1 Ba1 O2 10_665 10 82.85(6)
O1 Ba1 O2 1_445 10 97.15(6)
O2 Ba1 O2 3 10 126.22(5)
O2 Ba1 O2 . 10 180.00(7)
O2 Ba1 O2 2 10 126.22(5)
O1 Ba1 O2 10_565 12 52.94(6)
O1 Ba1 O2 1_545 12 127.06(6)
O1 Ba1 O2 10 12 82.85(6)
O1 Ba1 O2 . 12 97.15(6)
O1 Ba1 O2 10_665 12 106.72(6)
O1 Ba1 O2 1_445 12 73.28(6)
O2 Ba1 O2 3 12 180.00(7)
O2 Ba1 O2 . 12 126.22(5)
O2 Ba1 O2 2 12 126.22(5)
O2 Ba1 O2 10 12 53.78(5)
O1 Ba1 O2 10_565 11 82.85(6)
O1 Ba1 O2 1_545 11 97.15(6)
O1 Ba1 O2 10 11 106.72(6)
O1 Ba1 O2 . 11 73.28(6)
O1 Ba1 O2 10_665 11 52.94(6)
O1 Ba1 O2 1_445 11 127.06(6)
O2 Ba1 O2 3 11 126.22(5)
O2 Ba1 O2 . 11 126.22(5)
O2 Ba1 O2 2 11 180.00(3)
O2 Ba1 O2 10 11 53.78(5)
O2 Ba1 O2 12 11 53.78(5)
O2 Co1 O2 14_445 15 92.91(7)
O2 Co1 O2 14_445 13_455 92.91(7)
O2 Co1 O2 15 13_455 92.91(7)
O2 Co1 O2 14_445 2 92.34(6)
O2 Co1 O2 15 2 174.36(6)
O2 Co1 O2 13_455 2 88.86(9)
O2 Co1 O2 14_445 . 174.36(6)
O2 Co1 O2 15 . 88.86(9)
O2 Co1 O2 13_455 . 92.34(6)
O2 Co1 O2 2 . 85.72(7)
O2 Co1 O2 14_445 3 88.86(9)
O2 Co1 O2 15 3 92.34(6)
O2 Co1 O2 13_455 3 174.36(6)
O2 Co1 O2 2 3 85.72(7)
O2 Co1 O2 . 3 85.72(7)
O1 As1 O2 . 3_565 108.33(6)
O1 As1 O2 . . 108.33(6)
O2 As1 O2 3_565 . 110.59(5)
O1 As1 O2 . 2_665 108.33(6)
O2 As1 O2 3_565 2_665 110.59(5)
O2 As1 O2 . 2_665 110.59(5)

loop_
_geom_bond_atom_site_label_1
_geom_bond_atom_site_label_2
_geom_bond_site_symmetry_2
_geom_bond_distance
_geom_bond_publ_flag
Ba1 O1 10_565 2.9344(8) ?
Ba1 O1 1_545 2.9344(8) ?
Ba1 O1 10 2.9344(8) ?
Ba1 O1 . 2.9344(8) y
Ba1 O1 10_665 2.9344(8) ?
Ba1 O1 1_445 2.9344(8) ?
Ba1 O2 3 3.1611(17) ?
Ba1 O2 . 3.1611(17) y
Ba1 O2 2 3.1611(17) ?
Ba1 O2 10 3.1611(17) ?
Ba1 O2 12 3.1611(17) ?
Ba1 O2 11 3.1611(17) ?
Co1 O2 14_445 2.0791(17) ?
Co1 O2 15 2.0791(17) y
Co1 O2 13_455 2.0792(17) ?
Co1 O2 2 2.1017(17) ?
Co1 O2 . 2.1017(17) y
Co1 O2 3 2.1017(17) ?
As1 O1 . 1.656(3) y
As1 O2 3_565 1.7050(17) ?
As1 O2 . 1.7050(17) y
As1 O2 2_665 1.7050(17) ?
